data_4322664
loop_
_publ_author_name
'C. Santini'
'G. Gioia Lobbia'
'C. Pettinari'
'M. Pellei'
'G. Valle'
'S. Calogero'

_publ_section_title
;
 Syntheses and Spectroscopic and Structural Characterization of Silver(I)
 Complexes Containing Tertiary Phosphines and Hydrotris(pyrazol-1-yl)-,
 Hydrotris(4-bromopyrazol-1-yl)-, Hydrotris(3,5-dimethypyrazol-1-yl)-, and
 Hydrotris(3-methyl-2-thioxo-1-imidazolyl)borates
;
_journal_name_full 'Inorganic Chemistry'
_journal_page_first 890
_journal_page_last 900
_journal_paper_doi 10.1021/ic9707624
_journal_volume 37
_journal_year 1998
_chemical_formula_sum 'C36 H41 Ag B N6 P'
_chemical_formula_weight 707.40
_chemical_name_systematic
;
 ?
;
_space_group_IT_number 14
_symmetry_cell_setting monoclinic
_symmetry_space_group_name_Hall '-P 2yn'
_symmetry_space_group_name_H-M 'P 1 21/n 1'
_atom_sites_solution_hydrogens geom
_atom_sites_solution_primary direct
_atom_sites_solution_secondary difmap
_audit_creation_method SHELXL
_cell_angle_alpha 90.00
_cell_angle_beta 90.80(10)
_cell_angle_gamma 90.00
_cell_formula_units_Z 4
_cell_length_a 34.839(3)
_cell_length_b 10.375(2)
_cell_length_c 10.203(2)
_cell_measurement_temperature 293(2)
_cell_volume 3687.6(11)
_computing_structure_refinement 'SHELXL-93 (Sheldrick, 1993)'
_computing_structure_solution 'SHELXS-86 (Sheldrick, 1990)'
_diffrn_ambient_temperature 293(2)
_diffrn_radiation_monochromator graphite
_diffrn_radiation_source 'fine-focus sealed tube'
_diffrn_radiation_type MoK\a
_diffrn_radiation_wavelength 0.71070
_diffrn_reflns_av_R_equivalents 0.0120
_diffrn_reflns_av_sigmaI/netI 0.0334
_diffrn_reflns_limit_h_max 41
_diffrn_reflns_limit_h_min -41
_diffrn_reflns_limit_k_max 12
_diffrn_reflns_limit_k_min 0
_diffrn_reflns_limit_l_max 12
_diffrn_reflns_limit_l_min 0
_diffrn_reflns_number 6858
_diffrn_reflns_theta_max 25.01
_diffrn_reflns_theta_min 2.05
_exptl_absorpt_coefficient_mu 0.622
_exptl_crystal_density_diffrn 1.274
_exptl_crystal_F_000 1464
_refine_diff_density_max 0.504
_refine_diff_density_min -0.306
_refine_diff_density_rms 0.057
_refine_ls_extinction_method none
_refine_ls_goodness_of_fit_all 0.811
_refine_ls_goodness_of_fit_obs 0.855
_refine_ls_matrix_type full
_refine_ls_number_parameters 534
_refine_ls_number_reflns 6473
_refine_ls_number_restraints 0
_refine_ls_restrained_S_all 0.836
_refine_ls_restrained_S_obs 0.855
_refine_ls_R_factor_all 0.0735
_refine_ls_R_factor_obs 0.0345
_refine_ls_shift/esd_max 3.035
_refine_ls_shift/esd_mean 0.213
_refine_ls_structure_factor_coef Fsqd
_refine_ls_weighting_details 'w=1/[\s^2^(Fo^2^)+(0.1000P)^2^+0.0000P] where P=(Fo^2^+2Fc^2^)/3'
_refine_ls_weighting_scheme calc
_refine_ls_wR_factor_all 0.1218
_refine_ls_wR_factor_obs 0.0998
_reflns_number_observed 4320
_reflns_number_total 6478
_reflns_observed_criterion >2sigma(I)
_cod_data_source_file ic9707624_4.cif
_cod_data_source_block compound10
_cod_depositor_comments
;
The following automatic conversions were performed:

'_refine_ls_weighting_scheme' value 'calc
w=1/[\s^2^(Fo^2^)+(0.1000P)^2^+0.0000P] where P=(Fo^2^+2Fc^2^)/3' was
changed to 'calc'. New tag '_refine_ls_weighting_details' was
created. The value of the new tag was set to
'w=1/[\s^2^(Fo^2^)+(0.1000P)^2^+0.0000P] where P=(Fo^2^+2Fc^2^)/3'.

Automatic conversion script
Id: cif_fix_values 3143 2015-03-26 13:38:13Z robertas 
;
_cod_database_code 4322664

loop_
_symmetry_equiv_pos_as_xyz
'x, y, z'
'-x+1/2, y+1/2, -z+1/2'
'-x, -y, -z'
'x-1/2, -y-1/2, z-1/2'

loop_
_atom_site_aniso_label
_atom_site_aniso_U_11
_atom_site_aniso_U_22
_atom_site_aniso_U_33
_atom_site_aniso_U_23
_atom_site_aniso_U_13
_atom_site_aniso_U_12
Ag 0.0567(2) 0.0543(2) 0.0673(2) -0.01107(13) 0.00285(12) 0.00520(12)
P1 0.0489(5) 0.0474(5) 0.0589(5) -0.0059(4) 0.0005(4) 0.0016(4)
N1 0.050(2) 0.059(2) 0.051(2) -0.0012(14) -0.0025(13) -0.0006(13)
N2 0.0458(14) 0.060(2) 0.051(2) -0.0042(13) 0.0009(12) 0.0049(13)
N3 0.062(2) 0.050(2) 0.068(2) -0.0069(14) 0.0125(14) -0.0087(14)
N4 0.059(2) 0.046(2) 0.055(2) -0.0058(13) 0.0001(13) -0.0001(13)
N5 0.069(2) 0.053(2) 0.052(2) 0.0031(14) -0.0119(14) -0.0068(14)
N6 0.057(2) 0.067(2) 0.0448(15) 0.0039(14) -0.0028(13) -0.0039(15)
C1 0.058(2) 0.062(2) 0.049(2) 0.006(2) -0.005(2) -0.010(2)
C2 0.056(2) 0.082(3) 0.064(2) 0.013(2) -0.012(2) -0.006(2)
C3 0.050(2) 0.071(2) 0.063(2) 0.007(2) -0.001(2) 0.010(2)
C4 0.091(4) 0.103(5) 0.092(4) -0.011(4) -0.006(3) 0.036(4)
C5 0.091(4) 0.087(3) 0.066(3) -0.013(3) -0.013(3) -0.005(3)
C6 0.059(2) 0.056(2) 0.083(3) 0.007(2) 0.005(2) -0.010(2)
C7 0.075(3) 0.054(2) 0.090(3) -0.004(2) -0.010(2) -0.018(2)
C8 0.083(3) 0.049(2) 0.061(2) -0.005(2) -0.012(2) -0.003(2)
C9 0.126(5) 0.080(4) 0.082(4) -0.029(3) 0.006(3) -0.016(4)
C10 0.085(4) 0.082(4) 0.147(6) -0.014(4) 0.038(4) -0.031(3)
C11 0.085(3) 0.069(3) 0.055(3) 0.006(2) -0.020(3) -0.019(2)
C12 0.083(3) 0.090(3) 0.062(3) 0.005(2) -0.004(2) -0.018(3)
C13 0.068(2) 0.091(3) 0.052(2) 0.015(2) -0.004(2) -0.013(2)
C14 0.088(4) 0.169(7) 0.074(3) 0.019(4) 0.031(3) 0.002(4)
C15 0.150(6) 0.059(3) 0.088(4) 0.009(3) -0.036(4) 0.013(3)
C17 0.075(3) 0.058(2) 0.134(4) -0.010(3) -0.033(3) 0.011(2)
C18 0.079(3) 0.076(3) 0.163(6) 0.003(3) -0.040(3) 0.012(3)
C19 0.066(3) 0.111(4) 0.107(4) -0.017(3) -0.020(3) 0.018(3)
C20 0.081(3) 0.094(4) 0.150(5) -0.032(3) -0.048(3) 0.003(3)
C21 0.079(3) 0.074(3) 0.127(4) -0.020(3) -0.038(3) 0.002(2)
C16 0.051(2) 0.055(2) 0.056(2) -0.007(2) 0.0001(15) 0.002(2)
C22 0.115(6) 0.154(9) 0.240(13) -0.027(9) -0.100(8) 0.041(6)
C24 0.060(2) 0.060(2) 0.084(3) 0.011(2) -0.003(2) -0.002(2)
C25 0.066(3) 0.076(3) 0.095(3) 0.023(3) -0.020(2) -0.008(2)
C26 0.068(3) 0.082(3) 0.071(3) 0.013(2) -0.007(2) -0.026(2)
C27 0.069(3) 0.084(3) 0.080(3) 0.010(2) 0.010(2) -0.007(2)
C28 0.063(2) 0.066(2) 0.074(3) 0.009(2) 0.012(2) 0.008(2)
C23 0.054(2) 0.046(2) 0.062(2) -0.001(2) -0.002(2) -0.007(2)
C29 0.097(5) 0.151(8) 0.092(5) 0.055(5) -0.015(3) -0.035(5)
C31 0.102(3) 0.101(3) 0.055(2) 0.003(2) -0.006(2) -0.041(3)
C32 0.105(4) 0.095(3) 0.071(3) 0.020(3) -0.010(3) -0.046(3)
C33 0.071(3) 0.062(3) 0.094(3) -0.001(2) -0.005(2) -0.016(2)
C34 0.134(5) 0.099(4) 0.078(3) -0.025(3) 0.023(3) -0.054(4)
C35 0.112(4) 0.084(3) 0.060(2) -0.016(2) 0.017(2) -0.040(3)
C30 0.051(2) 0.047(2) 0.056(2) -0.001(2) 0.0012(15) 0.0008(15)
C36 0.143(7) 0.092(4) 0.126(6) -0.018(4) 0.001(6) -0.064(5)
B1 0.052(2) 0.067(3) 0.052(2) -0.007(2) 0.000(2) 0.007(2)

loop_
_atom_site_label
_atom_site_type_symbol
_atom_site_fract_x
_atom_site_fract_y
_atom_site_fract_z
_atom_site_U_iso_or_equiv
_atom_site_thermal_displace_type
_atom_site_occupancy
_atom_site_calc_flag
_atom_site_refinement_flags
_atom_site_disorder_group
Ag Ag 0.133271(8) 0.57000(3) 0.84956(3) 0.05938(13) Uani 1 d . .
P1 P 0.09822(2) 0.71109(9) 0.97949(9) 0.0518(2) Uani 1 d . .
N1 N 0.19575(8) 0.5062(3) 0.8773(3) 0.0534(7) Uani 1 d . .
N2 N 0.20830(8) 0.4114(3) 0.7935(3) 0.0523(7) Uani 1 d . .
N3 N 0.12413(9) 0.3502(3) 0.8020(3) 0.0600(7) Uani 1 d . .
N4 N 0.14701(8) 0.3092(3) 0.7026(3) 0.0535(7) Uani 1 d . .
N5 N 0.14864(9) 0.5835(3) 0.6255(3) 0.0579(7) Uani 1 d . .
N6 N 0.17664(8) 0.4992(3) 0.5885(3) 0.0561(7) Uani 1 d . .
C1 C 0.22278(10) 0.5203(4) 0.9678(3) 0.0566(8) Uani 1 d . .
C2 C 0.25309(11) 0.4354(4) 0.9448(4) 0.0674(10) Uani 1 d . .
C3 C 0.24310(10) 0.3680(4) 0.8334(4) 0.0615(9) Uani 1 d . .
C4 C 0.2646(2) 0.2635(9) 0.7664(7) 0.095(2) Uani 1 d . .
C5 C 0.2185(2) 0.6197(6) 1.0720(5) 0.0817(13) Uani 1 d . .
C6 C 0.09333(11) 0.2746(4) 0.8012(4) 0.0657(10) Uani 1 d . .
C7 C 0.09613(13) 0.1848(4) 0.7011(4) 0.0728(11) Uani 1 d . .
C8 C 0.12975(12) 0.2090(4) 0.6399(4) 0.0643(10) Uani 1 d . .
C9 C 0.1465(2) 0.1479(6) 0.5206(6) 0.096(2) Uani 1 d . .
C10 C 0.0634(2) 0.2914(7) 0.9020(8) 0.104(2) Uani 1 d . .
C11 C 0.1479(2) 0.6797(4) 0.5418(5) 0.0702(13) Uani 1 d . .
C12 C 0.1780(2) 0.6563(5) 0.4429(4) 0.0784(12) Uani 1 d . .
C13 C 0.19445(12) 0.5428(4) 0.4795(4) 0.0705(11) Uani 1 d . .
C14 C 0.2271(2) 0.4700(9) 0.4187(6) 0.110(2) Uani 1 d . .
C15 C 0.1220(2) 0.7886(5) 0.5509(7) 0.099(2) Uani 1 d . .
C17 C 0.04398(8) 0.8984(2) 0.8928(4) 0.0892(15) Uani 1 d G .
C18 C 0.01029(9) 0.9347(2) 0.8282(4) 0.106(2) Uani 1 d G .
C19 C -0.01386(7) 0.8413(3) 0.7746(4) 0.0946(15) Uani 1 d G .
C20 C -0.00432(8) 0.7116(3) 0.7858(4) 0.109(2) Uani 1 d G .
C21 C 0.02936(8) 0.6754(2) 0.8504(4) 0.0938(15) Uani 1 d G .
C16 C 0.05351(6) 0.7687(2) 0.9039(3) 0.0542(8) Uani 1 d G .
C22 C -0.0501(3) 0.8819(14) 0.7003(18) 0.171(5) Uani 1 d . .
C24 C 0.10600(6) 0.5459(2) 1.1915(3) 0.0680(10) Uani 1 d G .
C25 C 0.09713(7) 0.4949(2) 1.3134(3) 0.0793(12) Uani 1 d G .
C26 C 0.06561(8) 0.5410(3) 1.3810(2) 0.0736(11) Uani 1 d G .
C27 C 0.04296(7) 0.6381(3) 1.3267(2) 0.0775(11) Uani 1 d G .
C28 C 0.05184(7) 0.6892(2) 1.2049(2) 0.0676(10) Uani 1 d G .
C23 C 0.08336(7) 0.6430(2) 1.1373(2) 0.0542(8) Uani 1 d G .
C29 C 0.0565(3) 0.4869(13) 1.5175(10) 0.113(3) Uani 1 d . .
C31 C 0.14045(9) 0.9288(3) 0.9221(2) 0.0858(14) Uani 1 d G .
C32 C 0.16028(10) 1.0422(3) 0.9489(2) 0.0903(15) Uani 1 d G .
C33 C 0.16459(10) 1.0846(2) 1.0775(3) 0.0758(12) Uani 1 d G .
C34 C 0.14906(11) 1.0135(3) 1.1794(2) 0.103(2) Uani 1 d G .
C35 C 0.12923(10) 0.9000(3) 1.1526(2) 0.0851(14) Uani 1 d G .
C30 C 0.12492(7) 0.8577(2) 1.0240(2) 0.0513(8) Uani 1 d G .
C36 C 0.1824(3) 1.2180(7) 1.1035(10) 0.120(3) Uani 1 d . .
B1 B 0.18512(12) 0.3766(4) 0.6678(4) 0.0569(10) Uani 1 d . .
H1B1 H 0.2039(9) 0.3007(32) 0.6123(30) 0.052(9) Uiso 1 d . .
H2 H 0.2776(13) 0.4337(36) 0.9980(41) 0.080(13) Uiso 1 d . .
H4A H 0.2681(17) 0.3026(59) 0.7092(55) 0.152(25) Uiso 1 d . .
H4B H 0.2509(15) 0.1893(54) 0.7628(52) 0.080(22) Uiso 1 d . .
H4C H 0.0468(27) 0.2270(82) 0.8862(81) 0.147(30) Uiso 1 d . .
H5A H 0.2031(22) 0.6170(73) 1.1310(68) 0.161(30) Uiso 1 d . .
H5B H 0.2050(17) 0.6999(60) 1.0460(54) 0.121(19) Uiso 1 d . .
H5C H 0.2467(25) 0.6242(78) 1.0896(72) 0.192(31) Uiso 1 d . .
H7 H 0.0797(11) 0.1180(40) 0.6773(36) 0.071(11) Uiso 1 d . .
H9A H 0.1571(14) 0.2011(46) 0.4491(46) 0.092(15) Uiso 1 d . .
H9B H 0.1330(17) 0.0848(56) 0.4893(57) 0.115(20) Uiso 1 d . .
H9C H 0.1697(18) 0.0999(54) 0.5460(53) 0.112(20) Uiso 1 d . .
H10A H 0.0307(54) 0.3123(183) 0.8650(156) 0.334(102) Uiso 1 d . .
H10B H 0.0696(22) 0.2235(80) 0.9922(80) 0.185(31) Uiso 1 d . .
H10C H 0.0685(17) 0.3573(65) 0.9575(57) 0.119(21) Uiso 1 d . .
H12 H 0.1601(9) 0.6862(30) 0.4904(32) 0.008(8) Uiso 1 d . .
H14A H 0.2165(21) 0.4031(71) 0.3715(69) 0.159(33) Uiso 1 d . .
H14B H 0.2530(23) 0.4622(65) 0.4697(71) 0.158(27) Uiso 1 d . .
H14C H 0.2367(18) 0.5247(62) 0.3547(62) 0.126(21) Uiso 1 d . .
H15A H 0.1112(19) 0.8115(69) 0.4828(66) 0.147(26) Uiso 1 d . .
H15B H 0.1370(28) 0.8752(98) 0.5998(94) 0.248(37) Uiso 1 d . .
H15C H 0.1027(15) 0.7741(50) 0.6198(51) 0.101(18) Uiso 1 d . .
H17 H 0.0639(16) 0.9690(49) 0.9387(52) 0.123(17) Uiso 1 d . .
H18 H 0.0099(19) 1.0399(58) 0.7986(62) 0.152(23) Uiso 1 d . .
H20 H -0.0260(20) 0.6387(70) 0.7587(65) 0.180(24) Uiso 1 d . .
H21 H 0.0405(14) 0.5711(41) 0.8801(46) 0.103(15) Uiso 1 d . .
H22A H -0.0685(35) 0.8340(130) 0.7266(143) 0.259(66) Uiso 1 d . .
H22B H -0.0554(37) 0.8573(119) 0.6226(100) 0.228(55) Uiso 1 d . .
H22C H -0.0549(22) 0.9534(69) 0.6663(71) 0.133(27) Uiso 1 d . .
H24 H 0.1302(14) 0.5176(46) 1.1453(45) 0.098(14) Uiso 1 d . .
H25 H 0.1149(16) 0.4332(42) 1.3554(47) 0.102(17) Uiso 1 d . .
H27 H 0.0182(13) 0.6711(45) 1.3831(41) 0.105(14) Uiso 1 d . .
H28 H 0.0366(10) 0.7617(34) 1.1702(33) 0.061(10) Uiso 1 d . .
H29C H 0.0645(27) 0.4632(88) 1.5272(94) 0.162(38) Uiso 1 d . .
H31 H 0.1403(17) 0.8842(65) 0.8231(56) 0.142(22) Uiso 1 d . .
H32 H 0.1731(15) 1.1040(49) 0.8771(48) 0.111(16) Uiso 1 d . .
H34 H 0.1571(22) 1.0368(69) 1.3042(74) 0.162(27) Uiso 1 d . .
H35 H 0.1171(14) 0.8368(50) 1.2277(46) 0.116(17) Uiso 1 d . .
H36A H 0.1547(38) 1.1067(133) 1.0640(122) 0.184(58) Uiso 1 d . .
H36B H 0.1923(13) 1.2161(44) 1.1850(44) 0.080(15) Uiso 1 d . .
H36C H 0.1984(22) 1.2136(75) 1.0673(72) 0.103(35) Uiso 1 d . .

loop_
_atom_type_symbol
_atom_type_description
_atom_type_scat_dispersion_real
_atom_type_scat_dispersion_imag
_atom_type_scat_source
Ag Ag -0.8971 1.1015 'International Tables Vol C Tables 4.2.6.8 and 6.1.1.4'
P P 0.1023 0.0942 'International Tables Vol C Tables 4.2.6.8 and 6.1.1.4'
N N 0.0061 0.0033 'International Tables Vol C Tables 4.2.6.8 and 6.1.1.4'
C C 0.0033 0.0016 'International Tables Vol C Tables 4.2.6.8 and 6.1.1.4'
H H 0.0000 0.0000 'International Tables Vol C Tables 4.2.6.8 and 6.1.1.4'
B B 0.0013 0.0007 'International Tables Vol C Tables 4.2.6.8 and 6.1.1.4'

loop_
_geom_angle_atom_site_label_1
_geom_angle_atom_site_label_2
_geom_angle_atom_site_label_3
_geom_angle
_geom_angle_site_symmetry_1
_geom_angle_site_symmetry_3
_geom_angle_publ_flag
N1 Ag P1 128.02(9) . . ?
N1 Ag N3 82.59(11) . . ?
P1 Ag N3 130.95(8) . . ?
N1 Ag N5 84.76(13) . . ?
P1 Ag N5 129.89(9) . . ?
N3 Ag N5 83.67(10) . . ?
C16 P1 C30 105.00(13) . . ?
C16 P1 C23 104.25(14) . . ?
C30 P1 C23 104.45(12) . . ?
C16 P1 Ag 114.54(10) . . ?
C30 P1 Ag 113.13(9) . . ?
C23 P1 Ag 114.38(9) . . ?
C1 N1 N2 106.5(3) . . ?
C1 N1 Ag 136.4(2) . . ?
N2 N1 Ag 116.0(2) . . ?
C3 N2 N1 110.0(3) . . ?
C3 N2 B1 128.9(3) . . ?
N1 N2 B1 120.9(3) . . ?
C6 N3 N4 106.9(3) . . ?
C6 N3 Ag 132.9(3) . . ?
N4 N3 Ag 112.1(2) . . ?
C8 N4 N3 109.2(3) . . ?
C8 N4 B1 127.9(3) . . ?
N3 N4 B1 122.8(3) . . ?
C11 N5 N6 108.3(4) . . ?
C11 N5 Ag 132.3(3) . . ?
N6 N5 Ag 113.7(2) . . ?
C13 N6 N5 110.4(3) . . ?
C13 N6 B1 128.4(3) . . ?
N5 N6 B1 121.2(3) . . ?
N1 C1 C2 110.3(3) . . ?
N1 C1 C5 119.9(4) . . ?
C2 C1 C5 129.8(4) . . ?
C3 C2 C1 106.0(3) . . ?
N2 C3 C2 107.2(3) . . ?
N2 C3 C4 124.0(4) . . ?
C2 C3 C4 128.8(4) . . ?
N3 C6 C7 109.6(3) . . ?
N3 C6 C10 120.1(4) . . ?
C7 C6 C10 130.3(4) . . ?
C8 C7 C6 106.6(4) . . ?
N4 C8 C7 107.7(3) . . ?
N4 C8 C9 122.2(4) . . ?
C7 C8 C9 130.1(4) . . ?
N5 C11 C12 108.0(4) . . ?
N5 C11 C15 123.9(6) . . ?
C12 C11 C15 128.1(5) . . ?
C13 C12 C11 104.7(4) . . ?
N6 C13 C12 108.6(4) . . ?
N6 C13 C14 121.8(5) . . ?
C12 C13 C14 129.7(5) . . ?
C18 C17 C16 120.0 . . ?
C19 C18 C17 120.0 . . ?
C18 C19 C20 120.0 . . ?
C18 C19 C22 119.8(6) . . ?
C20 C19 C22 120.2(6) . . ?
C19 C20 C21 120.0 . . ?
C16 C21 C20 120.0 . . ?
C21 C16 C17 120.0 . . ?
C21 C16 P1 116.42(15) . . ?
C17 C16 P1 123.51(14) . . ?
C25 C24 C23 120.0 . . ?
C26 C25 C24 120.0 . . ?
C27 C26 C25 120.0 . . ?
C27 C26 C29 120.1(5) . . ?
C25 C26 C29 119.9(5) . . ?
C26 C27 C28 120.0 . . ?
C27 C28 C23 120.0 . . ?
C28 C23 C24 120.0 . . ?
C28 C23 P1 122.43(15) . . ?
C24 C23 P1 117.50(14) . . ?
C32 C31 C30 120.0 . . ?
C31 C32 C33 120.0 . . ?
C32 C33 C34 120.0 . . ?
C32 C33 C36 119.0(4) . . ?
C34 C33 C36 120.6(4) . . ?
C35 C34 C33 120.0 . . ?
C30 C35 C34 120.0 . . ?
C35 C30 C31 120.0 . . ?
C35 C30 P1 122.87(14) . . ?
C31 C30 P1 117.12(14) . . ?
N6 B1 N4 109.7(3) . . ?
N6 B1 N2 109.7(3) . . ?
N4 B1 N2 110.8(3) . . ?

loop_
_geom_bond_atom_site_label_1
_geom_bond_atom_site_label_2
_geom_bond_distance
_geom_bond_site_symmetry_2
_geom_bond_publ_flag
Ag N1 2.289(3) . ?
Ag P1 2.332(2) . ?
Ag N3 2.352(3) . ?
Ag N5 2.359(3) . ?
P1 C16 1.829(2) . ?
P1 C30 1.836(2) . ?
P1 C23 1.839(2) . ?
N1 C1 1.318(4) . ?
N1 N2 1.379(4) . ?
N2 C3 1.351(4) . ?
N2 B1 1.549(5) . ?
N3 C6 1.329(4) . ?
N3 N4 1.367(4) . ?
N4 C8 1.357(4) . ?
N4 B1 1.546(5) . ?
N5 C11 1.314(5) . ?
N5 N6 1.367(4) . ?
N6 C13 1.359(5) . ?
N6 B1 1.533(5) . ?
C1 C2 1.397(6) . ?
C1 C5 1.490(6) . ?
C2 C3 1.375(6) . ?
C3 C4 1.489(7) . ?
C6 C7 1.386(6) . ?
C6 C10 1.485(7) . ?
C7 C8 1.359(6) . ?
C8 C9 1.497(7) . ?
C11 C12 1.486(7) . ?
C11 C15 1.449(8) . ?
C12 C13 1.359(7) . ?
C13 C14 1.505(8) . ?
C17 C18 1.39 . ?
C17 C16 1.39 . ?
C18 C19 1.39 . ?
C19 C20 1.39 . ?
C19 C22 1.524(7) . ?
C20 C21 1.39 . ?
C21 C16 1.39 . ?
C24 C25 1.39 . ?
C24 C23 1.39 . ?
C25 C26 1.39 . ?
C26 C27 1.39 . ?
C26 C29 1.539(8) . ?
C27 C28 1.39 . ?
C28 C23 1.39 . ?
C31 C32 1.39 . ?
C31 C30 1.39 . ?
C32 C33 1.39 . ?
C33 C34 1.39 . ?
C33 C36 1.537(6) . ?
C34 C35 1.39 . ?
C35 C30 1.39 . ?
